data_4114001
loop_
_publ_author_name
'Yoichi Arimoto'
'Shin-ichi Ohkoshi'
'Zhuang Jin Zhong'
'Hidetake Seino'
'Yasushi Mizobe'
'Kazuhito Hashimoto'

_publ_section_title
;
 Photoinduced Magnetization in a Two-Dimensional Cobalt Octacyanotungstate
;
_journal_name_full 'Journal of the American Chemical Society'
_journal_page_first 9240
_journal_page_last 9241
_journal_paper_doi 10.1021/ja030130i
_journal_volume 125
_journal_year 2003
_chemical_formula_moiety 'C20 H10 Co Cs N12 O W '
_chemical_formula_sum 'C20 H10 Co Cs N12 O W'
_chemical_formula_weight 810.07
_space_group_IT_number 2
_symmetry_cell_setting triclinic
_symmetry_Int_Tables_number 2
_symmetry_space_group_name_Hall '-P 1'
_symmetry_space_group_name_H-M 'P -1'
_cell_angle_alpha 116.30(1)
_cell_angle_beta 90.02(1)
_cell_angle_gamma 96.97(1)
_cell_formula_units_Z 2
_cell_length_a 7.2979(7)
_cell_length_b 13.937(3)
_cell_length_c 14.381(3)
_cell_measurement_reflns_used 25
_cell_measurement_temperature 298.1
_cell_measurement_theta_max 15.9
_cell_measurement_theta_min 12.5
_cell_volume 1299.2(4)
_computing_cell_refinement WinAFC
_computing_data_collection WinAFC
_computing_data_reduction CrystalStructure
_computing_publication_material 'CrystalStructure Ver. 2.00'
_computing_structure_refinement CRYSTALS
_computing_structure_solution 'DIRDIF99 (PATTY)'
_diffrn_measured_fraction_theta_full 0.9993
_diffrn_measured_fraction_theta_max 0.9993
_diffrn_measurement_device_type 'Rigaku AFC7R'
_diffrn_measurement_method \w-2\q
_diffrn_radiation_type 'Mo K\a'
_diffrn_radiation_wavelength 0.7107
_diffrn_reflns_av_R_equivalents 0.021
_diffrn_reflns_limit_h_max 9
_diffrn_reflns_limit_h_min 0
_diffrn_reflns_limit_k_max 17
_diffrn_reflns_limit_k_min -18
_diffrn_reflns_limit_l_max 18
_diffrn_reflns_limit_l_min -18
_diffrn_reflns_number 6442
_diffrn_reflns_theta_full 27.50
_diffrn_reflns_theta_max 27.50
_diffrn_standards_decay_% -3.20
_diffrn_standards_interval_count 150
_diffrn_standards_number 3
_exptl_absorpt_coefficient_mu 6.486
_exptl_absorpt_correction_T_max 0.937
_exptl_absorpt_correction_T_min 0.286
_exptl_absorpt_correction_type
;
\y scans (North,Phillips & Matthews, 1968)
;
_exptl_absorpt_process_details '(North, Phillips & Mathews, 1968)'
_exptl_crystal_colour red
_exptl_crystal_density_diffrn 2.071
_exptl_crystal_description plate
_exptl_crystal_size_max 0.40
_exptl_crystal_size_mid 0.30
_exptl_crystal_size_min 0.01
_refine_diff_density_max 2.73
_refine_diff_density_min -1.49
_refine_ls_extinction_coef 71.3(5)
_refine_ls_extinction_method 'Larson (1970) Crystallographic Computing eq. 22'
_refine_ls_goodness_of_fit_ref 1.045
_refine_ls_hydrogen_treatment refall
_refine_ls_number_parameters 361
_refine_ls_number_reflns 5070
_refine_ls_R_factor_gt 0.0330
_refine_ls_shift/su_max 0.0120
_refine_ls_structure_factor_coef Fsqd
_refine_ls_weighting_details 'w = 1/[0.001Fo^2^ + 1.000\s^2^(Fo)]/(4Fo^2^)'
_refine_ls_weighting_scheme calc
_refine_ls_wR_factor_ref 0.0880
_reflns_number_gt 5070
_reflns_number_total 5973
_reflns_threshold_expression F^2^>2.0\s(F^2^)
_cod_data_source_file ja030130i.cif
_cod_data_source_block '_Cs[{Co(3-CNpy)2}{W(CN)8}]H2O'
_cod_original_sg_symbol_H-M 'P -1 '
_cod_original_formula_sum 'C20 H10 Co Cs N12 O W '
_cod_database_code 4114001

loop_
_symmetry_equiv_pos_as_xyz
x,y,z
-x,-y,-z

loop_
_atom_site_label
_atom_site_type_symbol
_atom_site_fract_x
_atom_site_fract_y
_atom_site_fract_z
_atom_site_U_iso_or_equiv
_atom_site_adp_type
_atom_site_occupancy
_atom_site_symmetry_multiplicity
_atom_site_calc_flag
_atom_site_refinement_flags
W1 W 0.03384(3) 0.12869(2) 0.30700(1) 0.01521(6) Uani 1.00 1 d .
Cs1 Cs 0.28627(6) 0.52029(4) 0.61410(4) 0.0473(1) Uani 1.00 1 d .
Co1 Co -0.5000 0.0000 0.5000 0.0185(2) Uani 1.00 2 d S
Co2 Co -0.5000 0.0000 0.0000 0.0193(2) Uani 1.00 2 d S
O1 O 0.6831(9) 0.4931(6) 0.6518(6) 0.078(2) Uani 1.00 1 d .
N1 N -0.3152(7) 0.0524(4) 0.4154(4) 0.027(1) Uani 1.00 1 d .
N2 N -0.2917(7) 0.0397(5) 0.1178(4) 0.029(1) Uani 1.00 1 d .
N3 N 0.2796(7) 0.0614(4) 0.4563(4) 0.027(1) Uani 1.00 1 d .
N4 N 0.3072(7) 0.0466(5) 0.1124(4) 0.029(1) Uani 1.00 1 d .
N5 N 0.4170(9) 0.3013(6) 0.3982(6) 0.053(2) Uani 1.00 1 d .
N6 N -0.082(1) 0.3414(5) 0.5079(5) 0.048(2) Uani 1.00 1 d .
N7 N 0.016(1) 0.3184(6) 0.2291(5) 0.051(2) Uani 1.00 1 d .
N8 N -0.012(1) -0.1383(5) 0.2034(5) 0.047(2) Uani 1.00 1 d .
N9 N -0.4287(7) 0.1515(4) 0.6369(4) 0.028(1) Uani 1.00 1 d .
N10 N 0.121(1) 0.4010(7) 0.7515(6) 0.058(2) Uani 1.00 1 d .
N11 N -0.4377(7) 0.1670(5) 0.0209(4) 0.030(1) Uani 1.00 1 d .
N12 N 0.098(1) 0.3971(6) 0.0046(6) 0.057(2) Uani 1.00 1 d .
C1 C -0.1963(8) 0.0787(5) 0.3757(4) 0.023(1) Uani 1.00 1 d .
C2 C -0.1822(8) 0.0720(5) 0.1850(4) 0.024(1) Uani 1.00 1 d .
C3 C 0.1863(7) 0.0882(5) 0.4097(4) 0.023(1) Uani 1.00 1 d .
C4 C 0.2113(8) 0.0752(5) 0.1806(4) 0.023(1) Uani 1.00 1 d .
C5 C 0.2860(8) 0.2408(5) 0.3638(5) 0.029(2) Uani 1.00 1 d .
C6 C -0.0429(9) 0.2677(5) 0.4401(5) 0.031(1) Uani 1.00 1 d .
C7 C 0.0195(9) 0.2505(5) 0.2535(5) 0.030(2) Uani 1.00 1 d .
C8 C 0.0053(8) -0.0465(5) 0.2391(5) 0.027(1) Uani 1.00 1 d .
C9 C -0.2563(9) 0.2041(6) 0.6536(5) 0.033(2) Uani 1.00 1 d .
C10 C -0.2066(9) 0.3056(6) 0.7389(5) 0.034(2) Uani 1.00 1 d .
C11 C -0.336(1) 0.3501(7) 0.8100(6) 0.046(2) Uani 1.00 1 d .
C12 C -0.513(1) 0.2952(7) 0.7939(6) 0.046(2) Uani 1.00 1 d .
C13 C -0.553(1) 0.1966(6) 0.7066(5) 0.035(2) Uani 1.00 1 d .
C14 C -0.021(1) 0.3587(6) 0.7490(6) 0.042(2) Uani 1.00 1 d .
C15 C -0.2682(9) 0.2077(5) 0.0083(5) 0.031(2) Uani 1.00 1 d .
C16 C -0.2236(9) 0.3155(6) 0.0300(5) 0.033(2) Uani 1.00 1 d .
C17 C -0.360(1) 0.3855(6) 0.0701(7) 0.050(2) Uani 1.00 1 d .
C18 C -0.530(1) 0.3426(8) 0.0830(8) 0.058(3) Uani 1.00 1 d .
C19 C -0.564(1) 0.2344(7) 0.0570(7) 0.047(2) Uani 1.00 1 d .
C20 C -0.044(1) 0.3578(7) 0.0157(7) 0.049(2) Uani 1.00 1 d .
H1 H -0.189(7) 0.166(5) 0.612(4) 0.00(1) Uiso 1.00 1 c .
H2 H -0.30(2) 0.40(1) 0.854(9) 0.09(4) Uiso 1.00 1 c .
H3 H -0.60(1) 0.327(7) 0.844(6) 0.05(2) Uiso 1.00 1 c .
H4 H -0.69(1) 0.147(7) 0.688(6) 0.05(2) Uiso 1.00 1 c .
H5 H -0.18(1) 0.167(6) -0.017(5) 0.03(2) Uiso 1.00 1 c .
H6 H -0.33(1) 0.451(8) 0.073(7) 0.05(2) Uiso 1.00 1 c .
H7 H -0.61(1) 0.388(9) 0.110(8) 0.08(3) Uiso 1.00 1 c .
H8 H -0.693(8) 0.189(5) 0.054(4) 0.01(1) Uiso 1.00 1 c .

loop_
_atom_site_aniso_label
_atom_site_aniso_U_11
_atom_site_aniso_U_22
_atom_site_aniso_U_33
_atom_site_aniso_U_12
_atom_site_aniso_U_13
_atom_site_aniso_U_23
W1 0.0139(1) 0.0167(1) 0.0151(1) 0.00027(7) 0.00068(7) 0.00753(8)
Cs1 0.0366(2) 0.0416(3) 0.0621(3) -0.0042(2) 0.0059(2) 0.0241(2)
Co1 0.0144(4) 0.0224(5) 0.0205(5) -0.0013(4) -0.0007(4) 0.0121(4)
Co2 0.0154(5) 0.0237(5) 0.0162(4) 0.0004(4) 0.0007(4) 0.0072(4)
O1 0.050(4) 0.046(4) 0.112(6) 0.013(3) 0.001(4) 0.011(4)
N1 0.025(2) 0.030(3) 0.025(2) -0.003(2) 0.003(2) 0.013(2)
N2 0.024(2) 0.033(3) 0.028(2) -0.003(2) -0.005(2) 0.013(2)
N3 0.019(2) 0.030(3) 0.031(3) 0.001(2) -0.003(2) 0.014(2)
N4 0.025(2) 0.034(3) 0.025(2) 0.003(2) 0.009(2) 0.009(2)
N5 0.038(3) 0.048(4) 0.071(5) -0.019(3) -0.017(3) 0.031(4)
N6 0.052(4) 0.036(3) 0.040(3) 0.004(3) 0.012(3) 0.004(3)
N7 0.069(5) 0.037(4) 0.053(4) -0.004(3) -0.016(3) 0.029(3)
N8 0.060(4) 0.024(3) 0.053(4) 0.008(3) 0.008(3) 0.014(3)
N9 0.025(2) 0.030(3) 0.028(2) -0.003(2) -0.002(2) 0.014(2)
N10 0.047(4) 0.056(5) 0.063(4) -0.021(4) -0.012(3) 0.026(4)
N11 0.027(3) 0.031(3) 0.032(3) 0.002(2) 0.001(2) 0.016(2)
N12 0.046(4) 0.047(4) 0.078(5) -0.011(3) -0.002(4) 0.031(4)
C1 0.026(3) 0.025(3) 0.019(2) 0.002(2) 0.003(2) 0.011(2)
C2 0.026(3) 0.026(3) 0.022(3) -0.001(2) -0.001(2) 0.012(2)
C3 0.018(2) 0.025(3) 0.028(3) 0.003(2) 0.001(2) 0.014(2)
C4 0.022(3) 0.019(3) 0.028(3) -0.001(2) -0.002(2) 0.010(2)
C5 0.022(3) 0.033(3) 0.035(3) -0.002(2) -0.000(2) 0.019(3)
C6 0.032(3) 0.027(3) 0.025(3) 0.001(3) 0.009(2) 0.005(2)
C7 0.040(3) 0.023(3) 0.026(3) -0.001(3) -0.007(2) 0.011(2)
C8 0.030(3) 0.025(3) 0.026(3) 0.003(2) 0.005(2) 0.010(2)
C9 0.030(3) 0.035(4) 0.027(3) -0.005(3) 0.002(3) 0.011(3)
C10 0.036(3) 0.029(3) 0.035(3) -0.010(3) -0.013(3) 0.017(3)
C11 0.056(5) 0.029(4) 0.038(4) -0.002(3) -0.006(3) 0.004(3)
C12 0.042(4) 0.044(4) 0.042(4) 0.010(3) 0.007(3) 0.009(3)
C13 0.034(3) 0.030(3) 0.037(3) 0.003(3) 0.005(3) 0.011(3)
C14 0.048(4) 0.036(4) 0.036(4) -0.006(3) -0.010(3) 0.013(3)
C15 0.029(3) 0.025(3) 0.036(3) 0.001(3) -0.001(2) 0.011(3)
C16 0.033(3) 0.028(3) 0.036(3) -0.007(3) -0.011(3) 0.016(3)
C17 0.066(5) 0.024(4) 0.060(5) 0.002(4) -0.013(4) 0.019(4)
C18 0.054(5) 0.040(5) 0.084(7) 0.020(4) 0.007(5) 0.029(5)
C19 0.043(4) 0.039(4) 0.065(5) 0.013(3) 0.011(4) 0.027(4)
C20 0.054(5) 0.034(4) 0.059(5) -0.007(4) -0.014(4) 0.025(4)

loop_
_atom_type_symbol
_atom_type_description
_atom_type_scat_dispersion_real
_atom_type_scat_dispersion_imag
_atom_type_scat_source
C C 0.006 0.003
;
International Tables for Crystallography
(1992, Vol. C, Tables 4.2.6.8 and 6.1.1.4)
;
H H 0.000 0.000
;
International Tables for Crystallography
(1992, Vol. C, Table 6.1.1.4)
;
N N 0.011 0.006
;
International Tables for Crystallography
(1992, Vol. C, Tables 4.2.6.8 and 6.1.1.4)
;
O O 0.017 0.010
;
International Tables for Crystallography
(1992, Vol. C, Tables 4.2.6.8 and 6.1.1.4)
;
Co Co 0.339 1.112
;
International Tables for Crystallography
(1992, Vol. C, Tables 4.2.6.8 and 6.1.1.4)
;
Cs Cs -0.324 2.282
;
International Tables for Crystallography
(1992, Vol. C, Tables 4.2.6.8 and 6.1.1.4)
;
W W -1.018 7.231
;
International Tables for Crystallography
(1992, Vol. C, Tables 4.2.6.8 and 6.1.1.4)
;

loop_
_geom_angle_atom_site_label_1
_geom_angle_atom_site_label_2
_geom_angle_atom_site_label_3
_geom_angle
_geom_angle_publ_flag
C1 W1 C2 77.8(2) yes
C1 W1 C3 81.7(2) yes
C2 W1 C3 145.4(2) yes
C1 W1 C4 144.3(2) yes
C2 W1 C4 83.8(2) yes
C3 W1 C4 97.5(2) yes
C1 W1 C5 135.9(2) yes
C2 W1 C5 140.4(2) yes
C3 W1 C5 71.6(2) yes
C4 W1 C5 75.2(2) yes
C1 W1 C6 70.3(2) yes
C2 W1 C6 108.8(2) yes
C3 W1 C6 89.7(2) yes
C4 W1 C6 145.3(2) yes
C5 W1 C6 75.1(2) yes
C1 W1 C7 121.3(2) yes
C2 W1 C7 70.8(2) yes
C3 W1 C7 143.6(2) yes
C4 W1 C7 79.6(2) yes
C5 W1 C7 72.7(2) yes
C1 W1 C8 73.3(2) yes
C2 W1 C8 74.6(2) yes
C3 W1 C8 72.9(2) yes
C4 W1 C8 72.5(2) yes
C5 W1 C8 127.4(2) yes
C6 W1 C7 74.8(2) yes
C6 W1 C8 141.5(2) yes
C7 W1 C8 137.3(2) yes
N1 Co1 N9 90.56(19) yes
N2 Co2 N11 87.5(2) yes
Co1 N1 C1 171.3(5) yes
Co2 N2 C2 172.8(6) yes
Co1 N9 C9 119.9(4) yes
Co1 N9 C13 122.0(4) yes
C9 N9 C13 118.1(6) yes
Co2 N11 C15 121.8(4) yes
Co2 N11 C19 120.0(5) yes
C15 N11 C19 117.9(6) yes
W1 C1 N1 177.5(5) yes
W1 C2 N2 177.2(5) yes
W1 C3 N3 172.8(5) yes
W1 C4 N4 179.8(5) yes
W1 C5 N5 177.0(6) yes
W1 C6 N6 178.3(6) yes
W1 C7 N7 177.0(6) yes
W1 C8 N8 179.2(6) yes
N9 C9 C10 121.7(6) yes
N9 C9 H1 110.0(39) no
C10 C9 H1 127.9(39) no
C9 C10 C11 119.3(6) yes
C9 C10 C14 118.4(7) yes
C11 C10 C14 122.4(7) yes
C10 C11 C12 119.1(7) yes
C10 C11 H2 114.2(95) no
C12 C11 H2 126.7(95) no
C11 C12 C13 118.5(7) yes
C11 C12 H3 117.6(51) no
C13 C12 H3 123.9(51) no
N9 C13 C12 123.3(7) yes
N9 C13 H4 112.7(44) no
C12 C13 H4 124.0(44) no
N10 C14 C10 175.7(8) yes
N11 C15 C16 122.1(6) yes
N11 C15 H5 122.6(47) no
C16 C15 H5 115.3(47) no
C15 C16 C17 118.7(6) yes
C15 C16 C20 121.7(7) yes
C17 C16 C20 119.5(7) yes
C16 C17 C18 118.0(7) yes
C16 C17 H6 115.8(56) no
C18 C17 H6 125.1(57) no
C17 C18 C19 119.7(8) yes
C17 C18 H7 116.6(73) no
C19 C18 H7 123.7(73) no
N11 C19 C18 123.5(8) yes
N11 C19 H8 108.8(33) no
C18 C19 H8 127.4(33) no
N12 C20 C16 176.1(9) yes

loop_
_geom_bond_atom_site_label_1
_geom_bond_atom_site_label_2
_geom_bond_distance
_geom_bond_publ_flag
W1 C1 2.147(5) yes
W1 C2 2.158(6) yes
W1 C3 2.151(5) yes
W1 C4 2.138(6) yes
W1 C5 2.160(6) yes
W1 C6 2.171(6) yes
W1 C7 2.165(6) yes
W1 C8 2.172(6) yes
Co1 N1 2.093(5) yes
Co1 N9 2.157(5) yes
Co2 N2 2.110(5) yes
Co2 N11 2.200(6) yes
N1 C1 1.150(7) yes
N2 C2 1.141(8) yes
N3 C3 1.155(7) yes
N4 C4 1.154(8) yes
N5 C5 1.142(9) yes
N6 C6 1.128(9) yes
N7 C7 1.148(9) yes
N8 C8 1.138(8) yes
N9 C9 1.341(8) yes
N9 C13 1.344(8) yes
N10 C14 1.12(1) yes
N11 C15 1.343(8) yes
N11 C19 1.336(9) yes
N12 C20 1.15(1) yes
C9 C10 1.405(9) yes
C9 H1 0.81(6) no
C10 C11 1.377(11) yes
C10 C14 1.43(1) yes
C11 C12 1.381(12) yes
C11 H2 0.73(12) no
C12 C13 1.39(1) yes
C12 H3 0.95(8) no
C13 H4 1.07(8) no
C15 C16 1.388(9) yes
C15 H5 0.90(7) no
C16 C17 1.418(11) yes
C16 C20 1.43(1) yes
C17 C18 1.359(13) yes
C17 H6 0.90(9) no
C18 C19 1.374(12) yes
C18 H7 0.88(11) no
C19 H8 1.05(6) no

loop_
_geom_contact_atom_site_label_1
_geom_contact_atom_site_label_2
_geom_contact_site_symmetry_2
_geom_contact_distance
_geom_contact_publ_flag
W1 N1 . 3.296(5) yes
W1 N2 . 3.298(5) yes
W1 N3 . 3.301(5) yes
W1 N4 . 3.292(5) yes
W1 N5 . 3.301(6) yes
W1 N6 . 3.298(6) yes
W1 N7 . 3.311(6) yes
W1 N8 . 3.311(6) yes
W1 C1 . 2.147(5) yes
W1 C2 . 2.158(6) yes
W1 C3 . 2.151(5) yes
W1 C4 . 2.138(6) yes
W1 C5 . 2.160(6) yes
W1 C6 . 2.171(6) yes
W1 C7 . 2.165(6) yes
W1 C8 . 2.172(6) yes
Cs1 O1 . 3.045(7) yes
Cs1 N5 . 3.489(8) yes
Cs1 N5 2_666 3.160(6) yes
Cs1 N6 . 3.283(7) yes
Cs1 N6 2_566 3.565(8) yes
Cs1 N7 2_566 3.422(8) yes
Cs1 N10 . 3.248(7) yes
Co1 N1 . 2.093(5) yes
Co1 N1 2_456 2.093(5) yes
Co1 N3 1_455 2.127(5) yes
Co1 N3 2_556 2.127(5) yes
Co1 N9 . 2.157(5) yes
Co1 N9 2_456 2.157(5) yes
Co1 C1 . 3.234(5) yes
Co1 C1 2_456 3.234(5) yes
Co1 C3 1_455 3.246(5) yes
Co1 C3 2_556 3.246(5) yes
Co1 C9 . 3.056(7) yes
Co1 C9 2_456 3.056(7) yes
Co1 C13 . 3.087(7) yes
Co1 C13 2_456 3.087(7) yes
Co1 H1 . 2.92(5) no
Co1 H1 2_456 2.92(5) no
Co1 H4 . 3.02(8) no
Co1 H4 2_456 3.02(8) no
Co2 N2 . 2.110(5) yes
Co2 N2 2_455 2.110(5) yes
Co2 N4 1_455 2.076(5) yes
Co2 N4 2_555 2.076(5) yes
Co2 N11 . 2.200(6) yes
Co2 N11 2_455 2.200(6) yes
Co2 C2 . 3.245(6) yes
Co2 C2 2_455 3.245(6) yes
Co2 C4 1_455 3.227(6) yes
Co2 C4 2_555 3.227(6) yes
Co2 C15 . 3.124(7) yes
Co2 C15 2_455 3.124(7) yes
Co2 C19 . 3.092(8) yes
Co2 C19 2_455 3.092(8) yes
Co2 H5 . 3.19(7) no
Co2 H5 2_455 3.19(7) no
Co2 H8 . 2.94(6) no
Co2 H8 2_455 2.94(6) no
O1 N5 2_666 3.405(11) yes
O1 N6 1_655 2.947(9) yes
O1 N7 2_666 3.05(1) yes
O1 C10 1_655 3.53(1) yes
O1 H7 2_566 3.1(1) no
N1 N3 1_455 3.022(7) yes
N1 N3 2_556 2.946(7) yes
N1 N9 . 3.020(7) yes
N1 N9 2_456 2.991(7) yes
N1 C1 . 1.150(7) yes
N1 C2 . 3.568(7) yes
N1 C6 . 3.269(8) yes
N1 C8 . 3.389(7) yes
N1 C9 . 3.123(8) yes
N1 C13 2_456 3.137(9) yes
N1 H1 . 2.66(5) no
N1 H4 2_456 2.51(9) no
N2 N4 1_455 2.943(7) yes
N2 N4 2_555 2.976(7) yes
N2 N11 . 2.980(7) yes
N2 N11 2_455 3.114(7) yes
N2 C1 . 3.557(7) yes
N2 C2 . 1.141(8) yes
N2 C7 . 3.301(8) yes
N2 C8 . 3.416(8) yes
N2 C15 . 3.341(9) yes
N2 C19 2_455 3.54(1) yes
N2 H5 . 3.20(7) no
N2 H8 2_455 3.04(6) no
N3 N9 1_655 3.051(7) yes
N3 N9 2_556 3.007(8) yes
N3 C3 . 1.155(7) yes
N3 C5 . 3.307(8) yes
N3 C8 . 3.336(8) yes
N3 C9 2_556 3.300(9) yes
N3 C13 1_655 3.380(9) yes
N3 H1 2_556 2.86(6) no
N3 H4 1_655 3.00(8) no
N4 N11 1_655 3.035(7) yes
N4 N11 2_555 3.014(8) yes
N4 C4 . 1.154(8) yes
N4 C5 . 3.443(8) yes
N4 C7 . 3.597(8) yes
N4 C8 . 3.356(8) yes
N4 C15 2_555 3.156(9) yes
N4 C19 1_655 3.10(1) yes
N4 H5 2_555 2.71(8) no
N4 H8 1_655 2.48(6) no
N5 C3 . 3.302(9) yes
N5 C4 . 3.476(9) yes
N5 C5 . 1.142(9) yes
N5 C6 . 3.423(9) yes
N5 C7 . 3.382(9) yes
N6 N10 . 3.50(1) yes
N6 C1 . 3.287(9) yes
N6 C5 . 3.439(9) yes
N6 C6 . 1.128(9) yes
N6 C7 . 3.416(9) yes
N6 C9 . 3.553(9) yes
N6 C14 . 3.39(1) yes
N6 H1 . 3.41(5) no
N7 C2 . 3.338(9) yes
N7 C5 . 3.344(9) yes
N7 C6 . 3.422(9) yes
N7 C7 . 1.148(9) yes
N7 C15 . 3.411(9) yes
N7 C16 . 3.337(9) yes
N7 C20 . 3.39(1) yes
N7 H5 . 3.40(7) no
N7 H7 1_655 3.5(1) no
N7 H8 1_655 3.32(6) no
N8 N12 2_555 3.50(1) yes
N8 C1 . 3.382(8) yes
N8 C2 . 3.431(9) yes
N8 C3 . 3.384(9) yes
N8 C4 . 3.361(8) yes
N8 C8 . 1.138(8) yes
N8 C9 2_556 3.32(1) yes
N8 C10 2_556 3.359(9) yes
N8 C13 2_456 3.567(9) yes
N8 C14 2_556 3.47(1) yes
N8 C15 2_555 3.501(9) yes
N8 C20 2_555 3.349(11) yes
N8 H1 2_556 3.22(5) no
N8 H3 2_456 3.47(8) no
N8 H4 2_456 2.73(8) no
N8 H5 2_555 2.91(7) no
N9 C9 . 1.341(8) yes
N9 C10 . 2.399(8) yes
N9 C11 . 2.786(9) yes
N9 C12 . 2.404(9) yes
N9 C13 . 1.344(8) yes
N9 H1 . 1.79(5) no
N9 H2 . 3.51(12) no
N9 H3 . 3.27(8) no
N9 H4 . 2.02(8) no
N10 C9 . 3.440(9) yes
N10 C10 . 2.557(9) yes
N10 C11 . 3.504(12) yes
N10 C12 1_655 3.382(12) yes
N10 C14 . 1.12(1) yes
N10 C17 2_566 3.233(11) yes
N10 H1 . 3.50(6) no
N10 H2 . 3.41(12) no
N10 H3 1_655 2.96(8) no
N10 H6 2_566 2.75(9) no
N11 C15 . 1.343(8) yes
N11 C16 . 2.390(8) yes
N11 C17 . 2.79(1) yes
N11 C18 . 2.39(1) yes
N11 C19 . 1.336(9) yes
N11 H5 . 1.98(7) no
N11 H7 . 3.19(12) no
N11 H8 . 1.95(6) no
N12 N12 2_565 3.408(16) yes
N12 C11 2_566 3.567(11) yes
N12 C14 1_554 3.563(11) yes
N12 C15 . 3.538(9) yes
N12 C16 . 2.579(9) yes
N12 C17 . 3.476(12) yes
N12 C18 1_655 3.239(12) yes
N12 C20 . 1.15(1) yes
N12 H2 2_566 2.86(13) no
N12 H3 1_654 3.11(8) no
N12 H5 . 3.46(7) no
N12 H6 . 3.36(8) no
N12 H6 2_565 3.14(9) no
N12 H7 1_655 2.66(11) no
C1 C2 . 2.704(7) yes
C1 C3 . 2.811(8) yes
C1 C6 . 2.485(9) yes
C1 C8 . 2.579(8) yes
C1 H1 . 3.07(5) no
C1 H4 2_456 2.88(9) no
C2 C4 . 2.868(8) yes
C2 C6 . 3.520(8) yes
C2 C7 . 2.503(9) yes
C2 C8 . 2.625(9) yes
C3 C4 . 3.225(8) yes
C3 C5 . 2.521(8) yes
C3 C6 . 3.049(9) yes
C3 C8 . 2.570(8) yes
C3 H1 2_556 3.41(6) no
C4 C5 . 2.621(9) yes
C4 C7 . 2.755(9) yes
C4 C8 . 2.548(8) yes
C4 H5 2_555 3.12(8) no
C4 H8 1_655 2.94(5) no
C5 C6 . 2.638(8) yes
C5 C7 . 2.563(8) yes
C6 C7 . 2.632(8) yes
C6 H1 . 3.47(5) no
C7 H8 1_655 3.41(6) no
C8 H1 2_556 3.58(5) no
C8 H4 2_456 3.00(8) no
C8 H5 2_555 3.22(7) no
C9 C10 . 1.405(9) yes
C9 C11 . 2.401(11) yes
C9 C12 . 2.74(1) yes
C9 C13 . 2.302(9) yes
C9 C14 . 2.44(1) yes
C9 H1 . 0.81(6) no
C9 H2 . 3.02(12) no
C9 H4 . 3.23(8) no
C10 C11 . 1.377(11) yes
C10 C12 . 2.378(11) yes
C10 C13 . 2.71(1) yes
C10 C14 . 1.43(1) yes
C10 H1 . 2.01(6) no
C10 H2 . 1.80(12) no
C10 H3 . 3.23(8) no
C11 C12 . 1.381(12) yes
C11 C13 . 2.379(11) yes
C11 C14 . 2.464(12) yes
C11 C16 1_556 3.515(11) yes
C11 C17 1_556 3.557(12) yes
C11 H1 . 3.17(6) no
C11 H2 . 0.73(12) no
C11 H3 . 2.01(8) no
C11 H4 . 3.38(9) no
C11 H6 1_556 3.40(8) no
C11 H7 2_466 3.38(12) no
C12 C13 . 1.39(1) yes
C12 H1 . 3.54(6) no
C12 H2 . 1.91(12) no
C12 H3 . 0.95(8) no
C12 H4 . 2.18(9) no
C12 H6 2_466 3.52(9) no
C13 H1 . 2.97(6) no
C13 H2 . 3.06(12) no
C13 H3 . 2.08(8) no
C13 H4 . 1.07(8) no
C14 H1 . 2.66(6) no
C14 H2 . 2.51(12) no
C14 H3 1_655 3.53(8) no
C14 H6 2_566 3.54(9) no
C15 C16 . 1.388(9) yes
C15 C17 . 2.41(1) yes
C15 C18 . 2.723(11) yes
C15 C19 . 2.30(1) yes
C15 C20 . 2.46(1) yes
C15 H5 . 0.90(7) no
C15 H6 . 3.19(9) no
C15 H8 . 3.17(6) no
C16 C17 . 1.418(11) yes
C16 C18 . 2.380(12) yes
C16 C19 . 2.706(11) yes
C16 C20 . 1.43(1) yes
C16 H2 1_554 3.31(12) no
C16 H5 . 1.95(8) no
C16 H6 . 1.98(9) no
C16 H7 . 3.17(11) no
C17 C18 . 1.359(13) yes
C17 C19 . 2.363(12) yes
C17 C20 . 2.458(13) yes
C17 H2 1_554 3.24(12) no
C17 H3 1_554 3.40(8) no
C17 H5 . 3.20(8) no
C17 H6 . 0.90(9) no
C17 H7 . 1.92(11) no
C17 H8 . 3.35(6) no
C18 C19 . 1.374(12) yes
C18 H3 1_554 3.37(8) no
C18 H6 . 2.01(9) no
C18 H7 . 0.88(11) no
C18 H8 . 2.18(6) no
C19 H5 . 3.13(7) no
C19 H6 . 3.19(9) no
C19 H7 . 2.00(12) no
C19 H8 . 1.05(6) no
C20 H2 1_554 3.29(12) no
C20 H5 . 2.55(7) no
C20 H6 . 2.56(9) no
C20 H7 1_655 3.34(11) no
H2 H3 . 2.27(14) no
H2 H6 1_556 2.93(14) no
H2 H6 2_466 3.46(15) no
H2 H7 2_466 2.91(17) no
H3 H4 . 2.52(12) no
H3 H6 1_556 3.43(12) no
H3 H6 2_466 2.88(13) no
H3 H7 1_556 3.54(13) no
H6 H7 . 2.28(13) no
H7 H8 . 2.51(13) no

loop_
_geom_torsion_atom_site_label_1
_geom_torsion_atom_site_label_2
_geom_torsion_atom_site_label_3
_geom_torsion_atom_site_label_4
_geom_torsion
_geom_torsion_publ_flag
C2 W1 C1 N1 170.8(2) yes
C3 W1 C1 N1 18.8(2) yes
C4 W1 C1 N1 110.1(2) yes
C5 W1 C1 N1 -33.6(3) yes
C6 W1 C1 N1 -73.9(2) yes
C7 W1 C1 N1 -130.9(2) yes
C8 W1 C1 N1 93.4(2) yes
C1 W1 C2 N2 -130.9(2) yes
C3 W1 C2 N2 -75.8(2) yes
C4 W1 C2 N2 18.3(2) yes
C5 W1 C2 N2 75.9(2) yes
C6 W1 C2 N2 165.1(2) yes
C7 W1 C2 N2 99.5(2) yes
C8 W1 C2 N2 -55.1(2) yes
C1 W1 C3 N3 137.0(8) yes
C2 W1 C3 N3 82.9(9) yes
C4 W1 C3 N3 -7.0(9) yes
C5 W1 C3 N3 -78.6(9) yes
C6 W1 C3 N3 -152.9(8) yes
C7 W1 C3 N3 -89.7(9) yes
C8 W1 C3 N3 62.0(8) yes
C1 W1 C4 N4 146.5(3) yes
C2 W1 C4 N4 87.5(3) yes
C3 W1 C4 N4 -127.3(3) yes
C5 W1 C4 N4 -58.7(3) yes
C6 W1 C4 N4 -26.9(3) yes
C7 W1 C4 N4 16.0(3) yes
C8 W1 C4 N4 163.3(3) yes
C1 W1 C5 N5 -2.0(2) yes
C2 W1 C5 N5 138.7(2) yes
C3 W1 C5 N5 -57.7(2) yes
C4 W1 C5 N5 -161.1(2) yes
C6 W1 C5 N5 37.1(2) yes
C7 W1 C5 N5 115.4(2) yes
C8 W1 C5 N5 -107.6(2) yes
C1 W1 C6 N6 -136.8(4) yes
C2 W1 C6 N6 -67.9(4) yes
C3 W1 C6 N6 141.9(4) yes
C4 W1 C6 N6 39.1(4) yes
C5 W1 C6 N6 70.9(4) yes
C7 W1 C6 N6 -4.8(4) yes
C8 W1 C6 N6 -156.7(4) yes
C1 W1 C7 N7 97.1(2) yes
C2 W1 C7 N7 158.9(2) yes
C3 W1 C7 N7 -25.6(2) yes
C4 W1 C7 N7 -114.2(2) yes
C5 W1 C7 N7 -36.6(2) yes
C6 W1 C7 N7 42.1(2) yes
C8 W1 C7 N7 -163.6(2) yes
C1 W1 C8 N8 47.8(8) yes
C2 W1 C8 N8 -33.9(8) yes
C3 W1 C8 N8 134.0(8) yes
C4 W1 C8 N8 -122.1(8) yes
C5 W1 C8 N8 -176.6(8) yes
C6 W1 C8 N8 67.2(8) yes
C7 W1 C8 N8 -70.5(8) yes
O1 Cs1 N5 C5 148.0(2) yes
N6 Cs1 N5 C5 -0.4(2) yes
N10 Cs1 N5 C5 58.6(2) yes
O1 Cs1 N6 C6 -38.1(2) yes
N5 Cs1 N6 C6 2.8(2) yes
N10 Cs1 N6 C6 -108.8(2) yes
O1 Cs1 N10 C14 -156.6(2) yes
N5 Cs1 N10 C14 -86.0(2) yes
N6 Cs1 N10 C14 -22.0(2) yes
N9 Co1 N1 C1 75.8(6) yes
N1 Co1 N9 C9 -33.0(1) yes
N1 Co1 N9 C13 146.0(1) yes
N11 Co2 N2 C2 24.2(8) yes
N2 Co2 N11 C15 58.6(1) yes
N2 Co2 N11 C19 -114.5(1) yes
N9 Co1 N1 C1 75.8(6) yes
Co1 N1 C1 W1 -19.8(1) yes
N11 Co2 N2 C2 24.2(8) yes
Co2 N2 C2 W1 -132.1(10) yes
O1 Cs1 N5 C5 148.0(2) yes
N6 Cs1 N5 C5 -0.4(2) yes
N10 Cs1 N5 C5 58.6(2) yes
Cs1 N5 C5 W1 -36.5(1) yes
O1 Cs1 N6 C6 -38.1(2) yes
N5 Cs1 N6 C6 2.8(2) yes
N10 Cs1 N6 C6 -108.8(2) yes
Cs1 N6 C6 W1 -73.8(2) yes
N1 Co1 N9 C9 -33.0(1) yes
N1 Co1 N9 C13 146.0(1) yes
Co1 N9 C9 C10 176.7(6) yes
Co1 N9 C9 H1 -9.860 no
C13 N9 C9 C10 -2.4(2) yes
C13 N9 C9 H1 171.051 no
Co1 N9 C13 C12 -178.3(7) yes
Co1 N9 C13 H4 3.090 no
C9 N9 C13 C12 0.8(2) yes
C9 N9 C13 H4 -177.842 no
O1 Cs1 N10 C14 -156.6(2) yes
N5 Cs1 N10 C14 -86.0(2) yes
N6 Cs1 N10 C14 -22.0(2) yes
Cs1 N10 C14 C10 8.6(1) yes
N2 Co2 N11 C15 58.6(1) yes
N2 Co2 N11 C19 -114.5(1) yes
Co2 N11 C15 C16 -174.3(6) yes
Co2 N11 C15 H5 7.739 no
C19 N11 C15 C16 -1.1(2) yes
C19 N11 C15 H5 -179.052 no
Co2 N11 C19 C18 172.6(9) yes
Co2 N11 C19 H8 -13.199 no
C15 N11 C19 C18 -0.7(2) yes
C15 N11 C19 H8 173.466 no
C2 W1 C1 N1 170.8(2) yes
C3 W1 C1 N1 18.8(2) yes
C4 W1 C1 N1 110.1(2) yes
C5 W1 C1 N1 -33.6(3) yes
C6 W1 C1 N1 -73.9(2) yes
C7 W1 C1 N1 -130.9(2) yes
C8 W1 C1 N1 93.4(2) yes
Co1 N1 C1 W1 -19.8(1) yes
C1 W1 C2 N2 -130.9(2) yes
C3 W1 C2 N2 -75.8(2) yes
C4 W1 C2 N2 18.3(2) yes
C5 W1 C2 N2 75.9(2) yes
C6 W1 C2 N2 165.1(2) yes
C7 W1 C2 N2 99.5(2) yes
C8 W1 C2 N2 -55.1(2) yes
Co2 N2 C2 W1 -132.1(10) yes
C1 W1 C3 N3 137.0(8) yes
C2 W1 C3 N3 82.9(9) yes
C4 W1 C3 N3 -7.0(9) yes
C5 W1 C3 N3 -78.6(9) yes
C6 W1 C3 N3 -152.9(8) yes
C7 W1 C3 N3 -89.7(9) yes
C8 W1 C3 N3 62.0(8) yes
C1 W1 C4 N4 146.5(3) yes
C2 W1 C4 N4 87.5(3) yes
C3 W1 C4 N4 -127.3(3) yes
C5 W1 C4 N4 -58.7(3) yes
C6 W1 C4 N4 -26.9(3) yes
C7 W1 C4 N4 16.0(3) yes
C8 W1 C4 N4 163.3(3) yes
C1 W1 C5 N5 -2.0(2) yes
C2 W1 C5 N5 138.7(2) yes
C3 W1 C5 N5 -57.7(2) yes
C4 W1 C5 N5 -161.1(2) yes
C6 W1 C5 N5 37.1(2) yes
C7 W1 C5 N5 115.4(2) yes
C8 W1 C5 N5 -107.6(2) yes
Cs1 N5 C5 W1 -36.5(1) yes
C1 W1 C6 N6 -136.8(4) yes
C2 W1 C6 N6 -67.9(4) yes
C3 W1 C6 N6 141.9(4) yes
C4 W1 C6 N6 39.1(4) yes
C5 W1 C6 N6 70.9(4) yes
C7 W1 C6 N6 -4.8(4) yes
C8 W1 C6 N6 -156.7(4) yes
Cs1 N6 C6 W1 -73.8(2) yes
C1 W1 C7 N7 97.1(2) yes
C2 W1 C7 N7 158.9(2) yes
C3 W1 C7 N7 -25.6(2) yes
C4 W1 C7 N7 -114.2(2) yes
C5 W1 C7 N7 -36.6(2) yes
C6 W1 C7 N7 42.1(2) yes
C8 W1 C7 N7 -163.6(2) yes
C1 W1 C8 N8 47.8(8) yes
C2 W1 C8 N8 -33.9(8) yes
C3 W1 C8 N8 134.0(8) yes
C4 W1 C8 N8 -122.1(8) yes
C5 W1 C8 N8 -176.6(8) yes
C6 W1 C8 N8 67.2(8) yes
C7 W1 C8 N8 -70.5(8) yes
Co1 N9 C9 C10 176.7(6) yes
Co1 N9 C9 H1 -9.860 no
C13 N9 C9 C10 -2.4(2) yes
C13 N9 C9 H1 171.051 no
N9 C9 C10 C11 3.0(1) yes
N9 C9 C10 C14 -177.4(8) yes
H1 C9 C10 C11 -169.193 no
H1 C9 C10 C14 10.389 no
N9 C9 C10 C11 3.0(1) yes
N9 C9 C10 C14 -177.4(8) yes
H1 C9 C10 C11 -169.193 no
H1 C9 C10 C14 10.389 no
C9 C10 C11 C12 -1.9(2) yes
C9 C10 C11 H2 176.465 no
C14 C10 C11 C12 178.6(1) yes
C14 C10 C11 H2 -3.099 no
C9 C10 C14 N10 66.6(2) yes
C11 C10 C14 N10 -113.8(2) yes
C9 C10 C11 C12 -1.9(2) yes
C9 C10 C11 H2 176.465 no
C14 C10 C11 C12 178.6(1) yes
C14 C10 C11 H2 -3.099 no
C10 C11 C12 C13 0.3(2) yes
C10 C11 C12 H3 179.288 no
H2 C11 C12 C13 -177.809 no
H2 C11 C12 H3 1.177 no
C10 C11 C12 C13 0.3(2) yes
C10 C11 C12 H3 179.288 no
H2 C11 C12 C13 -177.809 no
H2 C11 C12 H3 1.177 no
C11 C12 C13 N9 0.3(2) yes
C11 C12 C13 H4 178.744 no
H3 C12 C13 N9 -178.633 no
H3 C12 C13 H4 -0.173 no
Co1 N9 C13 C12 -178.3(7) yes
Co1 N9 C13 H4 3.090 no
C9 N9 C13 C12 0.8(2) yes
C9 N9 C13 H4 -177.842 no
C11 C12 C13 N9 0.3(2) yes
C11 C12 C13 H4 178.744 no
H3 C12 C13 N9 -178.633 no
H3 C12 C13 H4 -0.173 no
Cs1 N10 C14 C10 8.6(1) yes
C9 C10 C14 N10 66.6(2) yes
C11 C10 C14 N10 -113.8(2) yes
Co2 N11 C15 C16 -174.3(6) yes
Co2 N11 C15 H5 7.739 no
C19 N11 C15 C16 -1.1(2) yes
C19 N11 C15 H5 -179.052 no
N11 C15 C16 C17 2.3(1) yes
N11 C15 C16 C20 -179.5(9) yes
H5 C15 C16 C17 -179.662 no
H5 C15 C16 C20 -1.485 no
N11 C15 C16 C17 2.3(1) yes
N11 C15 C16 C20 -179.5(9) yes
H5 C15 C16 C17 -179.662 no
H5 C15 C16 C20 -1.485 no
C15 C16 C17 C18 -1.6(2) yes
C15 C16 C17 H6 -170.588 no
C20 C16 C17 C18 -179.8(1) yes
C20 C16 C17 H6 11.193 no
C15 C16 C20 N12 164.6(2) yes
C17 C16 C20 N12 -17.3(2) yes
C15 C16 C17 C18 -1.6(2) yes
C15 C16 C17 H6 -170.588 no
C20 C16 C17 C18 -179.8(1) yes
C20 C16 C17 H6 11.193 no
C16 C17 C18 C19 -0.2(2) yes
C16 C17 C18 H7 177.590 no
H6 C17 C18 C19 167.729 no
H6 C17 C18 H7 -14.499 no
C16 C17 C18 C19 -0.2(2) yes
C16 C17 C18 H7 177.590 no
H6 C17 C18 C19 167.729 no
H6 C17 C18 H7 -14.499 no
C17 C18 C19 N11 1.4(2) yes
C17 C18 C19 H8 -171.687 no
H7 C18 C19 N11 -176.206 no
H7 C18 C19 H8 10.706 no
Co2 N11 C19 C18 172.6(9) yes
Co2 N11 C19 H8 -13.199 no
C15 N11 C19 C18 -0.7(2) yes
C15 N11 C19 H8 173.466 no
C17 C18 C19 N11 1.4(2) yes
C17 C18 C19 H8 -171.687 no
H7 C18 C19 N11 -176.206 no
H7 C18 C19 H8 10.706 no
C15 C16 C20 N12 164.6(2) yes
C17 C16 C20 N12 -17.3(2) yes
